data_4305668
loop_
_publ_author_name
'Jos\'e M. Casas'
'Beatriz E. Diosdado'
'Juan Forni\'es'
'Antonio Mart\'in'
'Angel J. Rueda'
'A. Guy Orpen'

_publ_section_title
;
Synthesis of Binuclear Platinum Complexes Containing the Ligands
8-Naphthyridine, 2-Aminopyridine, and 7-Azaindolate. An Experimental Study
of the Steric Hindrance of the Bulky Pentafluorophenyl Ligands in the
Synthesis of Binuclear Complexes
;
_journal_name_full 'Inorganic Chemistry'
_journal_page_first 8767
_journal_page_last 8775
_journal_paper_doi 10.1021/ic8006475
_journal_volume 47
_journal_year 2008
_chemical_formula_sum 'C20 H7 Cl F10 N2 O Pt'
_chemical_formula_weight 711.82
_chemical_name_systematic
; 
 ? 
;
_space_group_IT_number 14
_symmetry_cell_setting monoclinic
_symmetry_space_group_name_Hall '-P 2ybc'
_symmetry_space_group_name_H-M 'P 1 21/c 1'
_atom_sites_solution_hydrogens geom
_atom_sites_solution_primary direct
_atom_sites_solution_secondary difmap
_audit_creation_method SHELXL-97
_cell_angle_alpha 90.00
_cell_angle_beta 108.16(3)
_cell_angle_gamma 90.00
_cell_formula_units_Z 4
_cell_length_a 13.035(4)
_cell_length_b 13.677(4)
_cell_length_c 12.292(4)
_cell_measurement_reflns_used 34
_cell_measurement_temperature 293(2)
_cell_measurement_theta_max 30.5
_cell_measurement_theta_min 14.7
_cell_volume 2082.3(12)
_computing_structure_refinement 'SHELXL-97 (Sheldrick, 1997)'
_computing_structure_solution 'SHELXS-97 (Sheldrick, 1990)'
_diffrn_ambient_temperature 293(2)
_diffrn_measured_fraction_theta_full 0.999
_diffrn_measured_fraction_theta_max 0.999
_diffrn_measurement_device_type 'four-circle diffractometer'
_diffrn_measurement_method 'profile data from w scans'
_diffrn_radiation_monochromator graphite
_diffrn_radiation_source 'fine-focus sealed tube'
_diffrn_radiation_type MoK\a
_diffrn_radiation_wavelength 0.71073
_diffrn_reflns_av_R_equivalents 0.0320
_diffrn_reflns_av_sigmaI/netI 0.0290
_diffrn_reflns_limit_h_max 14
_diffrn_reflns_limit_h_min -15
_diffrn_reflns_limit_k_max 0
_diffrn_reflns_limit_k_min -16
_diffrn_reflns_limit_l_max 14
_diffrn_reflns_limit_l_min 0
_diffrn_reflns_number 3853
_diffrn_reflns_theta_full 25.00
_diffrn_reflns_theta_max 25.00
_diffrn_reflns_theta_min 1.64
_diffrn_standards_decay_% 2
_diffrn_standards_interval_count 120
_diffrn_standards_number 3
_exptl_absorpt_coefficient_mu 6.973
_exptl_absorpt_correction_T_max 0.439
_exptl_absorpt_correction_T_min 0.360
_exptl_absorpt_correction_type psi-scan
_exptl_crystal_colour yellow
_exptl_crystal_density_diffrn 2.271
_exptl_crystal_density_method 'not measured'
_exptl_crystal_description block
_exptl_crystal_F_000 1336
_exptl_crystal_size_max 0.50
_exptl_crystal_size_mid 0.25
_exptl_crystal_size_min 0.25
_refine_diff_density_max 0.625
_refine_diff_density_min -1.085
_refine_diff_density_rms 0.127
_refine_ls_extinction_method none
_refine_ls_goodness_of_fit_ref 1.056
_refine_ls_hydrogen_treatment mixed
_refine_ls_matrix_type full
_refine_ls_number_parameters 338
_refine_ls_number_reflns 3667
_refine_ls_number_restraints 0
_refine_ls_restrained_S_all 1.056
_refine_ls_R_factor_all 0.0398
_refine_ls_R_factor_gt 0.0290
_refine_ls_shift/su_max 0.001
_refine_ls_shift/su_mean 0.000
_refine_ls_structure_factor_coef Fsqd
_refine_ls_weighting_details 'calc w=1/[\s^2^(Fo^2^)+(0.0437P)^2^+0.9556P] where P=(Fo^2^+2Fc^2^)/3'
_refine_ls_weighting_scheme calc
_refine_ls_wR_factor_gt 0.0672
_refine_ls_wR_factor_ref 0.0718
_reflns_number_gt 3072
_reflns_number_total 3667
_reflns_threshold_expression >2sigma(I)
_cod_data_source_file ic8006475_si_001_2.cif
_cod_data_source_block 4
_cod_original_cell_volume 2082.3(11)
_cod_database_code 4305668

loop_
_symmetry_equiv_pos_as_xyz
'x, y, z'
'-x, y+1/2, -z+1/2'
'-x, -y, -z'
'x, -y-1/2, z-1/2'

loop_
_atom_site_label
_atom_site_type_symbol
_atom_site_fract_x
_atom_site_fract_y
_atom_site_fract_z
_atom_site_U_iso_or_equiv
_atom_site_adp_type
_atom_site_occupancy
_atom_site_symmetry_multiplicity
_atom_site_calc_flag
_atom_site_refinement_flags
_atom_site_disorder_assembly
_atom_site_disorder_group
Pt Pt 0.342286(16) 0.188595(15) 0.205101(17) 0.02962(9) Uani 1 1 d . . .
Cl Cl 0.42777(13) 0.33636(11) 0.28793(14) 0.0463(4) Uani 1 1 d . . .
C1 C 0.2000(4) 0.2330(4) 0.2155(5) 0.0337(12) Uani 1 1 d . . .
C2 C 0.1472(5) 0.3130(4) 0.1563(5) 0.0390(13) Uani 1 1 d . . .
C3 C 0.0493(5) 0.3463(5) 0.1609(6) 0.0469(16) Uani 1 1 d . . .
C4 C -0.0009(5) 0.2973(5) 0.2263(6) 0.0502(17) Uani 1 1 d . . .
C5 C 0.0461(5) 0.2156(5) 0.2847(6) 0.0466(16) Uani 1 1 d . . .
C6 C 0.1446(5) 0.1856(5) 0.2797(5) 0.0406(14) Uani 1 1 d . . .
F2 F 0.1908(3) 0.3630(3) 0.0857(4) 0.0575(10) Uani 1 1 d . . .
F3 F 0.0031(3) 0.4261(3) 0.1016(4) 0.0755(13) Uani 1 1 d . . .
F4 F -0.0968(3) 0.3282(4) 0.2314(4) 0.0832(15) Uani 1 1 d . . .
F5 F -0.0043(4) 0.1660(4) 0.3480(4) 0.0771(14) Uani 1 1 d . . .
F6 F 0.1886(3) 0.1047(3) 0.3410(3) 0.0565(10) Uani 1 1 d . . .
C7 C 0.2724(4) 0.0637(4) 0.1362(5) 0.0343(12) Uani 1 1 d . . .
C8 C 0.1892(5) 0.0565(5) 0.0369(5) 0.0445(15) Uani 1 1 d . . .
C9 C 0.1400(6) -0.0306(6) -0.0057(6) 0.0552(19) Uani 1 1 d . . .
C10 C 0.1752(6) -0.1156(5) 0.0526(7) 0.0562(19) Uani 1 1 d . . .
C11 C 0.2584(6) -0.1122(5) 0.1512(6) 0.0496(17) Uani 1 1 d . . .
C12 C 0.3046(5) -0.0244(5) 0.1908(5) 0.0367(13) Uani 1 1 d . . .
F8 F 0.1489(4) 0.1367(3) -0.0253(4) 0.0694(12) Uani 1 1 d . . .
F9 F 0.0576(4) -0.0327(4) -0.1056(4) 0.0887(16) Uani 1 1 d . . .
F10 F 0.1295(4) -0.2019(4) 0.0113(5) 0.0906(16) Uani 1 1 d . . .
F11 F 0.2940(4) -0.1956(3) 0.2101(5) 0.0738(13) Uani 1 1 d . . .
F12 F 0.3865(3) -0.0268(3) 0.2917(3) 0.0515(9) Uani 1 1 d . . .
N1 N 0.4908(4) 0.1395(3) 0.1927(4) 0.0341(11) Uani 1 1 d . . .
N2 N 0.5609(4) 0.1278(4) 0.3903(4) 0.0393(12) Uani 1 1 d . . .
C13 C 0.5075(5) 0.1298(5) 0.0933(6) 0.0442(15) Uani 1 1 d . . .
C14 C 0.6055(6) 0.0985(6) 0.0793(6) 0.0580(19) Uani 1 1 d . . .
C15 C 0.6898(6) 0.0799(6) 0.1741(7) 0.0576(19) Uani 1 1 d . . .
C16 C 0.6777(5) 0.0905(5) 0.2819(6) 0.0424(15) Uani 1 1 d . . .
C17 C 0.7596(5) 0.0745(5) 0.3873(7) 0.0548(18) Uani 1 1 d . . .
C18 C 0.7386(6) 0.0844(6) 0.4872(7) 0.059(2) Uani 1 1 d . . .
C19 C 0.6379(6) 0.1105(6) 0.4875(6) 0.0532(18) Uani 1 1 d . . .
C20 C 0.5760(4) 0.1191(4) 0.2873(5) 0.0334(12) Uani 1 1 d . . .
O O 0.4115(4) 0.1360(5) 0.5143(4) 0.0719(15) Uani 1 1 d . . .
H2 H 0.507(6) 0.145(5) 0.398(6) 0.053(7) Uiso 1 1 d . . .
H13 H 0.446(5) 0.141(5) 0.033(6) 0.053(7) Uiso 1 1 d . . .
H14 H 0.614(5) 0.106(5) -0.010(5) 0.053(7) Uiso 1 1 d . . .
H15 H 0.760(5) 0.072(5) 0.176(6) 0.053(7) Uiso 1 1 d . . .
H17 H 0.830(5) 0.065(5) 0.382(5) 0.053(7) Uiso 1 1 d . . .
H18 H 0.794(5) 0.061(5) 0.550(6) 0.053(7) Uiso 1 1 d . . .
H19 H 0.618(5) 0.117(5) 0.547(6) 0.053(7) Uiso 1 1 d . . .

loop_
_atom_site_aniso_label
_atom_site_aniso_U_11
_atom_site_aniso_U_22
_atom_site_aniso_U_33
_atom_site_aniso_U_23
_atom_site_aniso_U_13
_atom_site_aniso_U_12
Pt 0.03054(13) 0.03095(13) 0.02752(12) 0.00146(10) 0.00927(8) 0.00218(10)
Cl 0.0468(9) 0.0408(8) 0.0489(9) -0.0075(7) 0.0116(7) -0.0052(7)
C1 0.035(3) 0.030(3) 0.036(3) 0.000(2) 0.010(2) -0.002(2)
C2 0.037(3) 0.039(3) 0.041(3) 0.001(3) 0.013(3) 0.000(3)
C3 0.035(3) 0.046(4) 0.054(4) 0.007(3) 0.006(3) 0.014(3)
C4 0.031(3) 0.071(5) 0.051(4) -0.004(4) 0.017(3) 0.009(3)
C5 0.041(3) 0.061(4) 0.043(3) -0.002(3) 0.020(3) -0.006(3)
C6 0.040(3) 0.049(4) 0.032(3) -0.005(3) 0.010(3) -0.002(3)
F2 0.051(2) 0.054(2) 0.072(3) 0.031(2) 0.026(2) 0.0109(19)
F3 0.060(3) 0.070(3) 0.092(3) 0.023(3) 0.017(2) 0.034(2)
F4 0.048(2) 0.125(4) 0.085(3) 0.014(3) 0.033(2) 0.030(3)
F5 0.061(3) 0.106(4) 0.079(3) 0.019(3) 0.044(2) -0.003(3)
F6 0.066(2) 0.054(2) 0.054(2) 0.0218(19) 0.0265(19) 0.009(2)
C7 0.035(3) 0.033(3) 0.037(3) -0.001(3) 0.015(2) -0.001(3)
C8 0.048(4) 0.046(4) 0.037(3) 0.003(3) 0.010(3) 0.003(3)
C9 0.047(4) 0.072(5) 0.042(4) -0.025(4) 0.007(3) -0.012(4)
C10 0.058(4) 0.043(4) 0.074(5) -0.023(4) 0.029(4) -0.017(3)
C11 0.054(4) 0.036(4) 0.069(5) 0.002(3) 0.034(4) 0.003(3)
C12 0.037(3) 0.040(3) 0.037(3) -0.001(3) 0.016(3) 0.004(3)
F8 0.074(3) 0.064(3) 0.050(2) 0.009(2) -0.011(2) 0.004(2)
F9 0.073(3) 0.108(4) 0.064(3) -0.029(3) -0.010(2) -0.015(3)
F10 0.098(4) 0.065(3) 0.110(4) -0.041(3) 0.035(3) -0.038(3)
F11 0.076(3) 0.036(2) 0.116(4) 0.012(2) 0.041(3) 0.004(2)
F12 0.055(2) 0.047(2) 0.047(2) 0.0143(17) 0.0081(18) 0.0077(18)
N1 0.040(3) 0.034(3) 0.033(3) 0.000(2) 0.018(2) 0.002(2)
N2 0.034(3) 0.052(3) 0.032(3) 0.005(2) 0.012(2) 0.003(2)
C13 0.046(4) 0.050(4) 0.039(3) -0.005(3) 0.017(3) 0.001(3)
C14 0.064(5) 0.069(5) 0.053(4) -0.007(4) 0.036(4) 0.003(4)
C15 0.046(4) 0.063(5) 0.073(5) -0.002(4) 0.032(4) 0.010(4)
C16 0.032(3) 0.035(3) 0.061(4) -0.001(3) 0.017(3) 0.002(2)
C17 0.030(3) 0.046(4) 0.083(5) 0.008(4) 0.010(3) 0.002(3)
C18 0.038(4) 0.062(5) 0.060(5) 0.021(4) -0.009(3) -0.005(3)
C19 0.052(4) 0.063(5) 0.037(4) 0.009(3) 0.002(3) -0.014(4)
C20 0.028(3) 0.032(3) 0.042(3) 0.002(3) 0.012(2) 0.003(2)
O 0.065(3) 0.101(4) 0.057(3) -0.009(3) 0.030(3) 0.004(3)

loop_
_atom_type_symbol
_atom_type_description
_atom_type_scat_dispersion_real
_atom_type_scat_dispersion_imag
_atom_type_scat_source
C C 0.0033 0.0016 'International Tables Vol C Tables 4.2.6.8 and 6.1.1.4'
H H 0.0000 0.0000 'International Tables Vol C Tables 4.2.6.8 and 6.1.1.4'
N N 0.0061 0.0033 'International Tables Vol C Tables 4.2.6.8 and 6.1.1.4'
F F 0.0171 0.0103 'International Tables Vol C Tables 4.2.6.8 and 6.1.1.4'
Cl Cl 0.1484 0.1585 'International Tables Vol C Tables 4.2.6.8 and 6.1.1.4'
Pt Pt -1.7033 8.3905 'International Tables Vol C Tables 4.2.6.8 and 6.1.1.4'
O O 0.0106 0.0060 'International Tables Vol C Tables 4.2.6.8 and 6.1.1.4'

loop_
_geom_angle_atom_site_label_1
_geom_angle_atom_site_label_2
_geom_angle_atom_site_label_3
_geom_angle
_geom_angle_site_symmetry_1
_geom_angle_site_symmetry_3
_geom_angle_publ_flag
C1 Pt C7 88.7(2) . . ?
C1 Pt N1 179.0(2) . . ?
C7 Pt N1 90.3(2) . . ?
C1 Pt Cl 91.98(17) . . ?
C7 Pt Cl 179.28(17) . . ?
N1 Pt Cl 89.03(14) . . ?
C2 C1 C6 114.2(5) . . ?
C2 C1 Pt 122.1(4) . . ?
C6 C1 Pt 123.6(4) . . ?
F2 C2 C3 115.9(5) . . ?
F2 C2 C1 119.9(5) . . ?
C3 C2 C1 124.2(6) . . ?
F3 C3 C4 120.2(6) . . ?
F3 C3 C2 120.8(6) . . ?
C4 C3 C2 119.0(6) . . ?
F4 C4 C3 120.0(6) . . ?
F4 C4 C5 120.4(6) . . ?
C3 C4 C5 119.6(6) . . ?
F5 C5 C6 120.6(6) . . ?
F5 C5 C4 119.7(6) . . ?
C6 C5 C4 119.7(6) . . ?
F6 C6 C5 117.3(6) . . ?
F6 C6 C1 119.4(5) . . ?
C5 C6 C1 123.3(6) . . ?
C8 C7 C12 114.2(6) . . ?
C8 C7 Pt 125.0(5) . . ?
C12 C7 Pt 120.8(4) . . ?
F8 C8 C7 120.7(6) . . ?
F8 C8 C9 115.8(6) . . ?
C7 C8 C9 123.5(6) . . ?
F9 C9 C10 119.8(6) . . ?
F9 C9 C8 120.5(7) . . ?
C10 C9 C8 119.7(6) . . ?
F10 C10 C11 120.3(7) . . ?
F10 C10 C9 120.7(7) . . ?
C11 C10 C9 119.0(6) . . ?
F11 C11 C10 119.7(6) . . ?
F11 C11 C12 120.8(6) . . ?
C10 C11 C12 119.5(6) . . ?
F12 C12 C11 115.9(5) . . ?
F12 C12 C7 119.9(5) . . ?
C11 C12 C7 124.2(6) . . ?
C13 N1 C20 116.5(5) . . ?
C13 N1 Pt 121.6(4) . . ?
C20 N1 Pt 121.9(4) . . ?
C19 N2 C20 122.8(6) . . ?
C19 N2 H2 114(6) . . ?
C20 N2 H2 123(6) . . ?
N1 C13 C14 124.3(6) . . ?
N1 C13 H13 112(4) . . ?
C14 C13 H13 123(4) . . ?
C15 C14 C13 118.4(6) . . ?
C15 C14 H14 123(3) . . ?
C13 C14 H14 117(3) . . ?
C14 C15 C16 119.9(6) . . ?
C14 C15 H15 126(4) . . ?
C16 C15 H15 113(4) . . ?
C15 C16 C20 117.6(6) . . ?
C15 C16 C17 125.4(6) . . ?
C20 C16 C17 117.0(6) . . ?
C18 C17 C16 120.7(6) . . ?
C18 C17 H17 123(4) . . ?
C16 C17 H17 115(4) . . ?
C17 C18 C19 119.9(6) . . ?
C17 C18 H18 114(4) . . ?
C19 C18 H18 126(4) . . ?
N2 C19 C18 120.4(7) . . ?
N2 C19 H19 114(5) . . ?
C18 C19 H19 126(5) . . ?
N2 C20 N1 117.7(5) . . ?
N2 C20 C16 119.1(5) . . ?
N1 C20 C16 123.2(5) . . ?

loop_
_geom_bond_atom_site_label_1
_geom_bond_atom_site_label_2
_geom_bond_distance
_geom_bond_site_symmetry_2
_geom_bond_publ_flag
Pt C1 1.994(6) . ?
Pt C7 1.996(6) . ?
Pt N1 2.099(5) . ?
Pt Cl 2.3781(16) . ?
C1 C2 1.373(8) . ?
C1 C6 1.385(8) . ?
C2 F2 1.361(7) . ?
C2 C3 1.372(8) . ?
C3 F3 1.346(7) . ?
C3 C4 1.361(10) . ?
C4 F4 1.340(7) . ?
C4 C5 1.366(9) . ?
C5 F5 1.347(7) . ?
C5 C6 1.367(9) . ?
C6 F6 1.361(7) . ?
C7 C8 1.361(8) . ?
C7 C12 1.380(8) . ?
C8 F8 1.346(7) . ?
C8 C9 1.376(9) . ?
C9 F9 1.356(8) . ?
C9 C10 1.368(11) . ?
C10 F10 1.348(7) . ?
C10 C11 1.353(10) . ?
C11 F11 1.354(8) . ?
C11 C12 1.363(9) . ?
C12 F12 1.362(7) . ?
N1 C13 1.312(7) . ?
N1 C20 1.363(7) . ?
N2 C19 1.320(8) . ?
N2 C20 1.346(7) . ?
N2 H2 0.76(7) . ?
C13 C14 1.408(9) . ?
C13 H13 0.92(7) . ?
C14 C15 1.354(10) . ?
C14 H14 1.14(6) . ?
C15 C16 1.389(9) . ?
C15 H15 0.91(7) . ?
C16 C20 1.404(8) . ?
C16 C17 1.416(9) . ?
C17 C18 1.346(11) . ?
C17 H17 0.95(7) . ?
C18 C19 1.362(11) . ?
C18 H18 0.93(7) . ?
C19 H19 0.85(7) . ?
